data_4331923
loop_
_publ_author_name
'Kudo, Satoshi'
'Miyazaki, Akira'
'Enoki, Toshiaki'
'Golhen, St\'ephane'
'Ouahab, Lahc\`ene'
'Toita, Takashi'
'Yamada, Jun-ichi'

_publ_section_title
;
 Pressure Effect on Bulk Weak Ferromagnets:&#x00A0;
 (BDH-TTP)[M(isoq)2(NCS)4] (M = CrIII, FeIII; isoq = Isoquinoline)
;
_journal_issue 9
_journal_name_full 'Inorganic Chemistry'
_journal_page_first 3718
_journal_page_last 3725
_journal_paper_doi 10.1021/ic0518778
_journal_volume 45
_journal_year 2006
_chemical_formula_moiety 'C22 H14 Fe N6 S4, C10 H8 S8'
_chemical_formula_sum 'C32 H22 Fe N6 S12'
_chemical_formula_weight 931.13
_chemical_name_systematic
; 
 ? 
;
_space_group_IT_number 15
_symmetry_cell_setting monoclinic
_symmetry_space_group_name_Hall '-C 2yc'
_symmetry_space_group_name_H-M 'C 1 2/c 1'
_atom_sites_solution_hydrogens geom
_atom_sites_solution_primary direct
_atom_sites_solution_secondary difmap
_audit_creation_method SHELXL-97
_cell_angle_alpha 90.00
_cell_angle_beta 95.237(2)
_cell_angle_gamma 90.00
_cell_formula_units_Z 4
_cell_length_a 16.2691(9)
_cell_length_b 19.2402(11)
_cell_length_c 12.6693(8)
_cell_measurement_temperature 293(2)
_cell_volume 3949.2(4)
_computing_cell_refinement 'HKL Scalepack (Otwinowski & Minor 1997)'
_computing_data_collection 'Collect (Nonius BV, 1997-2000)'
_computing_data_reduction 'HKL Denzo and Scalepack (Otwinowski & Minor 1997)'
_computing_structure_refinement 'SHELXL-97 (Sheldrick, 1997)'
_computing_structure_solution 'SHELXS-97 (Sheldrick, 1990)'
_diffrn_ambient_temperature 293(2)
_diffrn_detector_area_resol_mean 9
_diffrn_measured_fraction_theta_full 0.992
_diffrn_measured_fraction_theta_max 0.992
_diffrn_measurement_device '95mm CCD camera on \k-goniostat'
_diffrn_measurement_device_type KappaCCD
_diffrn_measurement_method CCD
_diffrn_radiation_monochromator 'horizonally mounted graphite crystal'
_diffrn_radiation_source 'fine-focus sealed tube'
_diffrn_radiation_type MoK\a
_diffrn_radiation_wavelength 0.71073
_diffrn_reflns_av_R_equivalents 0.0360
_diffrn_reflns_av_sigmaI/netI 0.0626
_diffrn_reflns_limit_h_max 21
_diffrn_reflns_limit_h_min -21
_diffrn_reflns_limit_k_max 24
_diffrn_reflns_limit_k_min -24
_diffrn_reflns_limit_l_max 16
_diffrn_reflns_limit_l_min -16
_diffrn_reflns_number 8258
_diffrn_reflns_theta_full 27.53
_diffrn_reflns_theta_max 27.53
_diffrn_reflns_theta_min 2.38
_exptl_absorpt_coefficient_mu 1.051
_exptl_absorpt_correction_type empirical
_exptl_crystal_density_diffrn 1.566
_exptl_crystal_density_method 'not measured'
_exptl_crystal_F_000 1896
_refine_diff_density_max 0.314
_refine_diff_density_min -0.393
_refine_diff_density_rms 0.067
_refine_ls_extinction_method none
_refine_ls_goodness_of_fit_ref 1.006
_refine_ls_hydrogen_treatment mixed
_refine_ls_matrix_type full
_refine_ls_number_parameters 236
_refine_ls_number_reflns 4525
_refine_ls_number_restraints 0
_refine_ls_restrained_S_all 1.006
_refine_ls_R_factor_all 0.1049
_refine_ls_R_factor_gt 0.0512
_refine_ls_shift/su_max 0.000
_refine_ls_shift/su_mean 0.000
_refine_ls_structure_factor_coef Fsqd
_refine_ls_weighting_details 'calc w=1/[\s^2^(Fo^2^)+(0.0689P)^2^+3.5170P] where P=(Fo^2^+2Fc^2^)/3'
_refine_ls_weighting_scheme calc
_refine_ls_wR_factor_gt 0.1230
_refine_ls_wR_factor_ref 0.1519
_reflns_number_gt 2632
_reflns_number_total 4525
_reflns_threshold_expression >2sigma(I)
_cod_data_source_file ic0518778sup1.cif
_cod_data_source_block bdhfert
_cod_original_sg_symbol_H-M C2/c
_cod_database_code 4331923

loop_
_symmetry_equiv_pos_as_xyz
'x, y, z'
'-x, y, -z+1/2'
'x+1/2, y+1/2, z'
'-x+1/2, y+1/2, -z+1/2'
'-x, -y, -z'
'x, -y, z-1/2'
'-x+1/2, -y+1/2, -z'
'x+1/2, -y+1/2, z-1/2'

loop_
_atom_site_label
_atom_site_type_symbol
_atom_site_fract_x
_atom_site_fract_y
_atom_site_fract_z
_atom_site_U_iso_or_equiv
_atom_site_adp_type
_atom_site_occupancy
_atom_site_symmetry_multiplicity
_atom_site_calc_flag
_atom_site_refinement_flags
_atom_site_disorder_assembly
_atom_site_disorder_group
Fe Fe 0.2500 0.2500 0.0000 0.0484(2) Uani 1 2 d S . .
S1 S 0.49342(7) 0.39169(7) 0.00662(10) 0.0750(3) Uani 1 1 d . . .
S2 S 0.38920(8) 0.11903(7) -0.24896(9) 0.0786(4) Uani 1 1 d . . .
N1 N 0.35003(19) 0.31374(18) 0.0042(2) 0.0599(8) Uani 1 1 d . . .
N2 N 0.29957(19) 0.18713(19) -0.1052(3) 0.0615(8) Uani 1 1 d . . .
N3 N 0.31135(17) 0.19003(16) 0.1286(2) 0.0519(7) Uani 1 1 d . . .
C1 C 0.4098(2) 0.34577(19) 0.0055(3) 0.0512(9) Uani 1 1 d . . .
C2 C 0.3372(2) 0.1584(2) -0.1649(3) 0.0538(9) Uani 1 1 d . . .
C3 C 0.3516(2) 0.2202(2) 0.2108(3) 0.0539(9) Uani 1 1 d . . .
H3 H 0.3522 0.2685 0.2134 0.065 Uiso 1 1 calc R . .
C4 C 0.3941(2) 0.1832(2) 0.2957(3) 0.0503(8) Uani 1 1 d . . .
C5 C 0.4368(2) 0.2168(2) 0.3820(3) 0.0663(11) Uani 1 1 d . . .
H5 H 0.4379 0.2651 0.3850 0.080 Uiso 1 1 calc R . .
C6 C 0.4768(3) 0.1789(3) 0.4618(3) 0.0775(13) Uani 1 1 d . . .
H6 H 0.5045 0.2014 0.5195 0.093 Uiso 1 1 calc R . .
C7 C 0.4764(3) 0.1061(3) 0.4571(4) 0.0832(14) Uani 1 1 d . . .
H7 H 0.5050 0.0807 0.5110 0.100 Uiso 1 1 calc R . .
C8 C 0.4350(3) 0.0726(3) 0.3750(4) 0.0789(13) Uani 1 1 d . . .
H8 H 0.4339 0.0242 0.3742 0.095 Uiso 1 1 calc R . .
C9 C 0.3933(2) 0.1099(2) 0.2903(3) 0.0564(9) Uani 1 1 d . . .
C10 C 0.3495(2) 0.0796(2) 0.2015(3) 0.0642(10) Uani 1 1 d . . .
H10 H 0.3473 0.0315 0.1958 0.077 Uiso 1 1 calc R . .
C11 C 0.3108(2) 0.1189(2) 0.1248(3) 0.0561(9) Uani 1 1 d . . .
H11 H 0.2825 0.0970 0.0669 0.067 Uiso 1 1 calc R . .
S3 S 0.26070(7) 0.14174(6) 0.53193(8) 0.0652(3) Uani 1 1 d . A .
S4 S 0.16903(6) 0.22520(6) 0.36356(8) 0.0624(3) Uani 1 1 d . . .
S5 S 0.11310(7) 0.08706(6) 0.24065(8) 0.0684(3) Uani 1 1 d . . .
S6 S 0.21010(8) 0.00220(6) 0.39924(10) 0.0821(4) Uani 1 1 d . . .
C12 C 0.2712(2) 0.2307(2) 0.5390(3) 0.0551(9) Uani 1 1 d . . .
C13 C 0.1998(2) 0.1433(2) 0.4121(3) 0.0566(9) Uani 1 1 d . . .
C14 C 0.1770(2) 0.0841(2) 0.3582(3) 0.0560(9) Uani 1 1 d . A .
C15A C 0.1389(5) 0.0009(4) 0.1973(6) 0.0762(19) Uani 0.671(8) 1 d P A 1
H15A H 0.0936 -0.0179 0.1509 0.091 Uiso 0.671(8) 1 calc PR A 1
H15B H 0.1875 0.0029 0.1583 0.091 Uiso 0.671(8) 1 calc PR A 1
C15B C 0.0918(11) -0.0025(8) 0.2401(13) 0.0762(19) Uani 0.329(8) 1 d P A 2
H15C H 0.0414 -0.0100 0.2739 0.091 Uiso 0.329(8) 1 calc PR A 2
H15D H 0.0819 -0.0179 0.1671 0.091 Uiso 0.329(8) 1 calc PR A 2
C16 C 0.1551(3) -0.0441(3) 0.2919(4) 0.0840(14) Uani 1 1 d . A .
H16A H 0.1872 -0.0841 0.2738 0.101 Uiso 1 1 calc R B 1
H16B H 0.1031 -0.0607 0.3141 0.101 Uiso 1 1 calc R B 1

loop_
_atom_site_aniso_label
_atom_site_aniso_U_11
_atom_site_aniso_U_22
_atom_site_aniso_U_33
_atom_site_aniso_U_23
_atom_site_aniso_U_13
_atom_site_aniso_U_12
Fe 0.0460(4) 0.0526(5) 0.0459(4) 0.0038(3) 0.0007(3) -0.0033(3)
S1 0.0608(6) 0.0793(8) 0.0835(8) 0.0020(6) -0.0011(5) -0.0227(5)
S2 0.0864(8) 0.0833(9) 0.0670(7) -0.0078(6) 0.0124(6) 0.0204(6)
N1 0.0536(17) 0.065(2) 0.0607(19) 0.0073(16) 0.0010(14) -0.0099(16)
N2 0.0649(19) 0.065(2) 0.0549(19) -0.0002(16) 0.0070(16) 0.0040(16)
N3 0.0506(16) 0.0542(19) 0.0505(16) 0.0032(14) 0.0020(13) -0.0054(14)
C1 0.054(2) 0.051(2) 0.0479(19) 0.0054(16) 0.0012(16) 0.0015(17)
C2 0.055(2) 0.052(2) 0.053(2) 0.0046(18) -0.0056(17) -0.0038(17)
C3 0.052(2) 0.054(2) 0.054(2) -0.0002(18) -0.0009(16) -0.0084(16)
C4 0.0449(18) 0.060(2) 0.0454(19) 0.0024(17) 0.0010(14) -0.0075(16)
C5 0.064(2) 0.073(3) 0.059(2) -0.001(2) -0.0044(19) -0.010(2)
C6 0.064(2) 0.113(4) 0.052(2) 0.002(3) -0.0154(19) -0.006(3)
C7 0.072(3) 0.104(4) 0.070(3) 0.019(3) -0.014(2) 0.009(3)
C8 0.082(3) 0.073(3) 0.077(3) 0.017(2) -0.015(2) 0.001(2)
C9 0.0491(19) 0.063(3) 0.056(2) 0.0079(19) -0.0015(16) -0.0012(17)
C10 0.068(2) 0.054(2) 0.068(2) 0.008(2) -0.003(2) -0.0037(19)
C11 0.062(2) 0.051(2) 0.053(2) 0.0039(18) -0.0048(17) -0.0082(18)
S3 0.0786(7) 0.0592(7) 0.0551(6) 0.0033(5) -0.0092(5) -0.0003(5)
S4 0.0693(6) 0.0605(6) 0.0545(6) 0.0030(5) -0.0090(4) 0.0004(5)
S5 0.0716(7) 0.0723(7) 0.0585(6) 0.0017(5) -0.0097(5) -0.0035(5)
S6 0.1011(9) 0.0613(7) 0.0781(8) 0.0099(6) -0.0227(6) -0.0055(6)
C12 0.056(2) 0.059(2) 0.051(2) 0.0010(17) 0.0037(16) -0.0031(16)
C13 0.057(2) 0.059(2) 0.054(2) 0.0026(18) 0.0034(17) -0.0042(17)
C14 0.056(2) 0.058(2) 0.054(2) 0.0002(18) 0.0075(17) -0.0053(17)
C15A 0.088(5) 0.072(4) 0.067(4) -0.005(3) -0.003(3) -0.028(4)
C15B 0.088(5) 0.072(4) 0.067(4) -0.005(3) -0.003(3) -0.028(4)
C16 0.096(3) 0.065(3) 0.089(3) -0.004(3) -0.005(3) -0.005(2)

loop_
_atom_type_symbol
_atom_type_description
_atom_type_scat_dispersion_real
_atom_type_scat_dispersion_imag
_atom_type_scat_source
C C 0.0033 0.0016 'International Tables Vol C Tables 4.2.6.8 and 6.1.1.4'
H H 0.0000 0.0000 'International Tables Vol C Tables 4.2.6.8 and 6.1.1.4'
Fe Fe 0.3463 0.8444 'International Tables Vol C Tables 4.2.6.8 and 6.1.1.4'
N N 0.0061 0.0033 'International Tables Vol C Tables 4.2.6.8 and 6.1.1.4'
S S 0.1246 0.1234 'International Tables Vol C Tables 4.2.6.8 and 6.1.1.4'

loop_
_geom_angle_atom_site_label_1
_geom_angle_atom_site_label_2
_geom_angle_atom_site_label_3
_geom_angle
_geom_angle_site_symmetry_1
_geom_angle_site_symmetry_3
N2 Fe N2 180.0 7 .
N2 Fe N1 90.66(13) 7 7
N2 Fe N1 89.34(13) . 7
N2 Fe N1 89.34(13) 7 .
N2 Fe N1 90.66(13) . .
N1 Fe N1 180.0 7 .
N2 Fe N3 89.61(12) 7 7
N2 Fe N3 90.39(12) . 7
N1 Fe N3 89.37(11) 7 7
N1 Fe N3 90.63(11) . 7
N2 Fe N3 90.39(12) 7 .
N2 Fe N3 89.61(12) . .
N1 Fe N3 90.63(11) 7 .
N1 Fe N3 89.37(11) . .
N3 Fe N3 180.00(14) 7 .
C1 N1 Fe 175.3(3) . .
C2 N2 Fe 169.8(3) . .
C3 N3 C11 118.1(3) . .
C3 N3 Fe 121.6(3) . .
C11 N3 Fe 120.3(2) . .
N1 C1 S1 179.2(4) . .
N2 C2 S2 179.4(4) . .
N3 C3 C4 123.6(4) . .
C5 C4 C9 120.1(3) . .
C5 C4 C3 122.3(4) . .
C9 C4 C3 117.6(3) . .
C6 C5 C4 120.1(4) . .
C5 C6 C7 120.2(4) . .
C8 C7 C6 120.7(4) . .
C7 C8 C9 120.8(5) . .
C10 C9 C4 117.1(3) . .
C10 C9 C8 124.8(4) . .
C4 C9 C8 118.0(4) . .
C11 C10 C9 121.2(4) . .
C10 C11 N3 122.3(4) . .
C12 S3 C13 94.27(18) . .
C12 S4 C13 93.86(18) 7_556 .
C14 S5 C15B 94.2(5) . .
C14 S5 C15A 95.3(3) . .
C15B S5 C15A 31.9(5) . .
C14 S6 C16 96.0(2) . .
C12 C12 S3 117.4(4) 7_556 .
C12 C12 S4 117.6(4) 7_556 7_556
S3 C12 S4 125.0(2) . 7_556
C14 C13 S3 122.1(3) . .
C14 C13 S4 121.4(3) . .
S3 C13 S4 116.4(2) . .
C13 C14 S6 123.2(3) . .
C13 C14 S5 121.1(3) . .
S6 C14 S5 115.7(2) . .
C16 C15A S5 108.6(5) . .
C16 C15B S5 114.6(9) . .
C15B C16 C15A 39.4(7) . .
C15B C16 S6 111.2(7) . .
C15A C16 S6 111.2(4) . .

loop_
_geom_bond_atom_site_label_1
_geom_bond_atom_site_label_2
_geom_bond_distance
_geom_bond_site_symmetry_2
Fe N2 2.021(3) 7
Fe N2 2.021(4) .
Fe N1 2.035(3) 7
Fe N1 2.035(3) .
Fe N3 2.165(3) 7
Fe N3 2.165(3) .
S1 C1 1.620(4) .
S2 C2 1.609(4) .
N1 C1 1.151(4) .
N2 C2 1.156(5) .
N3 C3 1.313(4) .
N3 C11 1.370(5) .
C3 C4 1.416(5) .
C4 C5 1.400(5) .
C4 C9 1.411(6) .
C5 C6 1.363(6) .
C6 C7 1.401(7) .
C7 C8 1.351(7) .
C8 C9 1.413(5) .
C9 C10 1.402(5) .
C10 C11 1.342(5) .
S3 C12 1.721(4) .
S3 C13 1.736(4) .
S4 C12 1.724(4) 7_556
S4 C13 1.748(4) .
S5 C14 1.738(4) .
S5 C15B 1.757(14) .
S5 C15A 1.807(7) .
S6 C14 1.730(4) .
S6 C16 1.794(5) .
C12 C12 1.371(7) 7_556
C12 S4 1.724(4) 7_556
C13 C14 1.362(5) .
C15A C16 1.483(8) .
C15B C16 1.418(16) .
